data_7216599
loop_
_publ_author_name
'Rodr&#xFFFD;guez-Mart&#xFFFD;n, Yolanda'
'Sanchiz, Joaqu&#xFFFD;n'
'Ruiz-P&#xFFFD;rez, Catalina'
'Lloret, Francesc'
'Julve, Miguel'

_publ_section_title
;
 Alternating cationic?anionic layers in the [Mii(H2O)6][Cuii(mal)2(H2O)]
 complexes linked through hydrogen bonds (M = Mn, Co, Ni, Cu and Zn; H2mal
 = malonic acid)
;
_journal_issue 107
_journal_name_full CrystEngComm
_journal_page_first 631
_journal_paper_doi 10.1039/b206728e
_journal_volume 4
_journal_year 2002
_chemical_formula_sum 'C3 H10 Cu0.5 O8 Zn0.5'
_chemical_formula_weight 238.57
_chemical_name_systematic
;
?
;
_space_group_IT_number 2
_symmetry_space_group_name_Hall '-P 1'
_symmetry_space_group_name_H-M 'P -1'
_atom_sites_solution_hydrogens geom
_atom_sites_solution_primary direct
_atom_sites_solution_secondary difmap
_audit_creation_method SHELXL-97
_cell_angle_alpha 106.919(10)
_cell_angle_beta 99.15(2)
_cell_angle_gamma 95.81(2)
_cell_formula_units_Z 2
_cell_length_a 5.274(2)
_cell_length_b 7.5042(10)
_cell_length_c 10.314(2)
_cell_measurement_temperature 293(2)
_cell_volume 380.83(18)
_computing_structure_refinement 'SHELXL-97 (Sheldrick, 1997)'
_diffrn_ambient_temperature 293(2)
_diffrn_measured_fraction_theta_full 1.000
_diffrn_measured_fraction_theta_max 1.000
_diffrn_radiation_monochromator graphite
_diffrn_radiation_source 'fine-focus sealed tube'
_diffrn_radiation_type MoK\a
_diffrn_radiation_wavelength 0.71073
_diffrn_reflns_av_R_equivalents 0.0114
_diffrn_reflns_av_sigmaI/netI 0.0132
_diffrn_reflns_limit_h_max 7
_diffrn_reflns_limit_h_min 0
_diffrn_reflns_limit_k_max 10
_diffrn_reflns_limit_k_min -10
_diffrn_reflns_limit_l_max 14
_diffrn_reflns_limit_l_min -14
_diffrn_reflns_number 2447
_diffrn_reflns_theta_full 29.97
_diffrn_reflns_theta_max 29.97
_diffrn_reflns_theta_min 2.87
_exptl_absorpt_coefficient_mu 3.057
_exptl_crystal_colour 'light blue'
_exptl_crystal_density_diffrn 2.080
_exptl_crystal_density_method 'not measured'
_exptl_crystal_F_000 243
_exptl_crystal_size_max 0.53
_exptl_crystal_size_mid 0.53
_exptl_crystal_size_min 0.4
_refine_diff_density_max 2.178
_refine_diff_density_min -2.144
_refine_diff_density_rms 0.202
_refine_ls_extinction_coef 0.028(7)
_refine_ls_extinction_expression Fc^*^=kFc[1+0.001xFc^2^\l^3^/sin(2\q)]^-1/4^
_refine_ls_extinction_method SHELXL
_refine_ls_goodness_of_fit_ref 0.975
_refine_ls_hydrogen_treatment mixed
_refine_ls_matrix_type full
_refine_ls_number_parameters 153
_refine_ls_number_reflns 2223
_refine_ls_number_restraints 0
_refine_ls_restrained_S_all 0.975
_refine_ls_R_factor_all 0.0470
_refine_ls_R_factor_gt 0.0439
_refine_ls_shift/su_max 0.136
_refine_ls_shift/su_mean 0.013
_refine_ls_structure_factor_coef Fsqd
_refine_ls_weighting_details 'calc w=1/[\s^2^(Fo^2^)+(0.0940P)^2^+0.4417P] where P=(Fo^2^+2Fc^2^)/3'
_refine_ls_weighting_scheme calc
_refine_ls_wR_factor_gt 0.1160
_refine_ls_wR_factor_ref 0.1190
_reflns_number_gt 2027
_reflns_number_total 2223
_reflns_threshold_expression >2sigma(I)
_cod_data_source_file b206728e.txt
_cod_data_source_block ull273
_cod_original_cell_volume 380.85(17)
_cod_original_formula_sum 'C3 H10 Cu0.50 O8 Zn0.50'
_cod_database_code 7216599

loop_
_symmetry_equiv_pos_as_xyz
'x, y, z'
'-x, -y, -z'

loop_
_atom_site_label
_atom_site_type_symbol
_atom_site_fract_x
_atom_site_fract_y
_atom_site_fract_z
_atom_site_U_iso_or_equiv
_atom_site_adp_type
_atom_site_occupancy
_atom_site_symmetry_multiplicity
_atom_site_calc_flag
_atom_site_refinement_flags
Cu Cu 0.0000 0.0000 0.5000 0.01499(15) Uani 1 2 d S
Zn Zn 0.0000 0.0000 0.0000 0.01754(16) Uani 1 2 d S
C1 C 0.1213(4) -0.3706(3) 0.3707(2) 0.0160(4) Uani 1 1 d .
C2 C -0.1556(5) -0.4221(3) 0.2908(3) 0.0254(5) Uani 1 1 d .
C3 C -0.2874(4) -0.2747(3) 0.2455(2) 0.0163(4) Uani 1 1 d .
O1 O 0.1960(3) -0.2097(2) 0.46104(19) 0.0225(4) Uani 1 1 d .
O2 O 0.2671(4) -0.4927(2) 0.3489(2) 0.0252(4) Uani 1 1 d .
O3 O -0.2400(3) -0.1027(2) 0.32200(16) 0.0176(3) Uani 1 1 d .
O4 O -0.4481(4) -0.3287(3) 0.13359(18) 0.0235(4) Uani 1 1 d .
O1W O 0.2341(4) -0.1036(3) -0.1419(2) 0.0227(4) Uani 1 1 d .
O2W O -0.1774(4) 0.1106(3) -0.1422(2) 0.0230(4) Uani 1 1 d .
O3W O 0.2865(4) 0.2560(3) 0.0930(2) 0.0231(4) Uani 1 1 d .
O4W O 0.2995(4) 0.1587(3) 0.3930(2) 0.0235(4) Uani 1 1 d .
H31W H 0.347(8) 0.319(6) 0.047(4) 0.034(10) Uiso 1 1 d .
H32W H 0.269(7) 0.339(6) 0.169(4) 0.027(8) Uiso 1 1 d .
H11W H 0.246(9) -0.041(7) -0.210(5) 0.044(12) Uiso 1 1 d .
H12W H 0.351(10) -0.129(7) -0.130(5) 0.048(13) Uiso 1 1 d .
H22W H -0.228(8) 0.026(6) -0.222(5) 0.037(10) Uiso 1 1 d .
H21W H -0.291(10) 0.176(7) -0.134(5) 0.048(12) Uiso 1 1 d .
H21C H -0.137(9) -0.520(6) 0.208(5) 0.038(10) Uiso 1 1 d .
H22C H -0.267(8) -0.472(6) 0.347(4) 0.034(10) Uiso 1 1 d .
H41W H 0.440(10) 0.163(7) 0.437(5) 0.049(13) Uiso 1 1 d .
H42W H 0.270(9) 0.256(8) 0.392(5) 0.049(13) Uiso 1 1 d .

loop_
_atom_site_aniso_label
_atom_site_aniso_U_11
_atom_site_aniso_U_22
_atom_site_aniso_U_33
_atom_site_aniso_U_23
_atom_site_aniso_U_13
_atom_site_aniso_U_12
Cu 0.0155(2) 0.0118(2) 0.0155(2) 0.00170(14) -0.00127(14) 0.00667(14)
Zn 0.0146(2) 0.0183(2) 0.0200(2) 0.00675(15) 0.00112(14) 0.00499(14)
C1 0.0139(9) 0.0133(8) 0.0216(10) 0.0069(7) 0.0017(7) 0.0048(7)
C2 0.0169(10) 0.0120(9) 0.0409(14) 0.0045(9) -0.0066(9) 0.0033(7)
C3 0.0142(8) 0.0146(8) 0.0196(9) 0.0046(7) 0.0016(7) 0.0048(7)
O1 0.0191(8) 0.0159(7) 0.0271(8) 0.0007(6) -0.0030(6) 0.0086(6)
O2 0.0203(8) 0.0164(7) 0.0361(10) 0.0037(7) 0.0012(7) 0.0099(6)
O3 0.0205(7) 0.0138(7) 0.0165(7) 0.0032(5) -0.0010(6) 0.0056(5)
O4 0.0226(8) 0.0215(8) 0.0206(8) 0.0020(6) -0.0040(6) 0.0040(6)
O1W 0.0219(9) 0.0224(8) 0.0288(9) 0.0121(7) 0.0080(7) 0.0099(7)
O2W 0.0226(8) 0.0257(8) 0.0217(8) 0.0083(7) 0.0007(6) 0.0115(7)
O3W 0.0251(9) 0.0193(8) 0.0236(9) 0.0063(7) 0.0035(7) 0.0015(6)
O4W 0.0216(8) 0.0190(8) 0.0282(9) 0.0083(7) -0.0019(7) 0.0036(6)

loop_
_atom_type_symbol
_atom_type_description
_atom_type_scat_dispersion_real
_atom_type_scat_dispersion_imag
_atom_type_scat_source
C C 0.0033 0.0016 'International Tables Vol C Tables 4.2.6.8 and 6.1.1.4'
H H 0.0000 0.0000 'International Tables Vol C Tables 4.2.6.8 and 6.1.1.4'
O O 0.0106 0.0060 'International Tables Vol C Tables 4.2.6.8 and 6.1.1.4'
Zn Zn 0.2839 1.4301 'International Tables Vol C Tables 4.2.6.8 and 6.1.1.4'
Cu Cu 0.3201 1.2651 'International Tables Vol C Tables 4.2.6.8 and 6.1.1.4'

loop_
_geom_angle_atom_site_label_1
_geom_angle_atom_site_label_2
_geom_angle_atom_site_label_3
_geom_angle
_geom_angle_site_symmetry_1
_geom_angle_site_symmetry_3
O3 Cu O3 180.000(1) . 2_556
O3 Cu O1 87.15(7) . 2_556
O3 Cu O1 92.85(7) 2_556 2_556
O3 Cu O1 92.85(7) . .
O3 Cu O1 87.15(7) 2_556 .
O1 Cu O1 180.00(12) 2_556 .
O2W Zn O2W 180.00(9) . 2
O2W Zn O1W 93.52(8) . 2
O2W Zn O1W 86.48(8) 2 2
O2W Zn O1W 86.48(8) . .
O2W Zn O1W 93.52(8) 2 .
O1W Zn O1W 180.00(8) 2 .
O2W Zn O3W 91.11(8) . .
O2W Zn O3W 88.89(8) 2 .
O1W Zn O3W 90.58(8) 2 .
O1W Zn O3W 89.42(8) . .
O2W Zn O3W 88.89(8) . 2
O2W Zn O3W 91.11(8) 2 2
O1W Zn O3W 89.42(8) 2 2
O1W Zn O3W 90.58(8) . 2
O3W Zn O3W 180.00(7) . 2
O2 C1 O1 122.1(2) . .
O2 C1 C2 118.0(2) . .
O1 C1 C2 119.81(19) . .
C1 C2 C3 119.51(19) . .
C1 C2 H21C 101(3) . .
C3 C2 H21C 108(3) . .
C1 C2 H22C 108(2) . .
C3 C2 H22C 107(2) . .
H21C C2 H22C 112(3) . .
O4 C3 O3 122.0(2) . .
O4 C3 C2 117.6(2) . .
O3 C3 C2 120.4(2) . .
C1 O1 Cu 127.04(15) . .
C3 O3 Cu 126.34(14) . .
Zn O1W H11W 116(3) . .
Zn O1W H12W 128(4) . .
H11W O1W H12W 104(5) . .
Zn O2W H22W 111(3) . .
Zn O2W H21W 128(4) . .
H22W O2W H21W 106(4) . .
Zn O3W H31W 123(3) . .
Zn O3W H32W 119(2) . .
H31W O3W H32W 105(4) . .
H41W O4W H42W 112(5) . .

loop_
_geom_bond_atom_site_label_1
_geom_bond_atom_site_label_2
_geom_bond_distance
_geom_bond_site_symmetry_2
Cu O3 1.9511(17) .
Cu O3 1.9511(17) 2_556
Cu O1 1.9491(17) 2_556
Cu O1 1.9491(17) .
Zn O2W 2.0362(18) .
Zn O2W 2.0362(18) 2
Zn O1W 2.0923(19) 2
Zn O1W 2.0923(19) .
Zn O3W 2.1847(19) .
Zn O3W 2.1847(19) 2
C1 O2 1.249(3) .
C1 O1 1.270(3) .
C1 C2 1.510(3) .
C2 C3 1.509(3) .
C2 H21C 0.98(4) .
C2 H22C 1.01(4) .
C3 O4 1.250(3) .
C3 O3 1.277(3) .
O1W H11W 0.96(5) .
O1W H12W 0.66(5) .
O2W H22W 0.86(5) .
O2W H21W 0.81(5) .
O3W H31W 0.83(4) .
O3W H32W 0.87(4) .
O4W H41W 0.80(5) .
O4W H42W 0.77(5) .
